data_7706267
loop_
_publ_author_name
'Harringer, Sophia'
'Wernitznig, Debora'
'Gajic, Natalie'
'Diridl, Andreas'
'Wenisch, Dominik'
'Hejl, Michaela'
'Jakupec, Michael A.'
'Theiner, Sarah'
'Koellensperger, Gunda'
'Kandioller, Wolfgang'
'Keppler, Bernhard K.'

_publ_section_title
;
 Introducing <i>N</i>-, <i>P</i>-, and <i>S</i>-donor leaving groups: an
 investigation of the chemical and biological properties of ruthenium,
 rhodium and iridium thiopyridone piano stool complexes.
;
_journal_issue 44
_journal_name_full 'Dalton transactions (Cambridge, England : 2003)'
_journal_page_first 15693
_journal_page_last 15711
_journal_paper_doi 10.1039/d0dt03165h
_journal_volume 49
_journal_year 2020
_chemical_formula_moiety 'C21 H29 N3 O Rh S, F6 P'
_chemical_formula_sum 'C21 H29 F6 N3 O P Rh S'
_chemical_formula_weight 619.41
_chemical_name_systematic
'[(1-Methyl-1H-imidazole-\kN3)(1,2-dimethyl-3-oxo-\kO-pyridine-4(1H)-thionato-\kS)(\h5-1,2,3,4,5-pentamethylcyclopentadienyl)rhodium(III)] hexafluorophosphate'
_space_group_crystal_system triclinic
_space_group_IT_number 2
_space_group_name_Hall '-P 1'
_space_group_name_H-M_alt 'P -1'
_atom_sites_solution_hydrogens geom
_atom_sites_solution_primary heavy
_audit_creation_date 2020-07-15
_audit_creation_method
;
Olex2 1.2
(compiled 2018.05.29 svn.r3508 for OlexSys, GUI svn.r5506)
;
_audit_update_record
;
2020-07-22 deposited with the CCDC.	2020-10-16 downloaded from the CCDC.
;
_cell_angle_alpha 93.913(2)
_cell_angle_beta 97.756(2)
_cell_angle_gamma 90.927(3)
_cell_formula_units_Z 4
_cell_length_a 8.7282(5)
_cell_length_b 16.3364(10)
_cell_length_c 17.8947(11)
_cell_measurement_reflns_used 9895
_cell_measurement_temperature 100
_cell_measurement_theta_max 26.038
_cell_measurement_theta_min 2.303
_cell_volume 2521.5(3)
_computing_cell_refinement 'SAINT V8.38A (2016)'
_computing_data_collection APEX3
_computing_data_reduction 'SAINT V8.38A (2016)'
_computing_molecular_graphics 'Olex2 (Dolomanov et al., 2009)'
_computing_publication_material 'Olex2 (Dolomanov et al., 2009)'
_computing_structure_refinement 'ShelXL (Sheldrick, 2015)'
_computing_structure_solution 'ShelXS (Sheldrick, 2008)'
_diffrn_ambient_temperature 100
_diffrn_measured_fraction_theta_full 0.999
_diffrn_measured_fraction_theta_max 0.996
_diffrn_measurement_device_type 'Bruker D8 Venture'
_diffrn_measurement_method '\f and \w scans'
_diffrn_radiation_probe x-ray
_diffrn_radiation_type MoK\a
_diffrn_radiation_wavelength 0.71073
_diffrn_reflns_av_R_equivalents 0.0810
_diffrn_reflns_av_unetI/netI 0.0591
_diffrn_reflns_Laue_measured_fraction_full 0.999
_diffrn_reflns_Laue_measured_fraction_max 0.996
_diffrn_reflns_limit_h_max 10
_diffrn_reflns_limit_h_min -9
_diffrn_reflns_limit_k_max 20
_diffrn_reflns_limit_k_min -20
_diffrn_reflns_limit_l_max 22
_diffrn_reflns_limit_l_min -22
_diffrn_reflns_number 43998
_diffrn_reflns_point_group_measured_fraction_full 0.999
_diffrn_reflns_point_group_measured_fraction_max 0.996
_diffrn_reflns_theta_full 25.242
_diffrn_reflns_theta_max 26.054
_diffrn_reflns_theta_min 2.303
_diffrn_source 'Sealed xray tube'
_diffrn_source_type 'Incoatec IuS'
_diffrn_standards_number 0
_exptl_absorpt_coefficient_mu 0.887
_exptl_absorpt_correction_T_max 0.6026
_exptl_absorpt_correction_T_min 0.5061
_exptl_absorpt_correction_type multi-scan
_exptl_absorpt_process_details
;
SADABS-2016/2 (Bruker,2016/2) was used for absorption correction. 
wR2(int) was 0.1134 before and 0.0829 after correction. 
The Ratio of minimum to maximum transmission is 0.8399. 
The \l/2 correction factor is Not present.
;
_exptl_crystal_colour 'clear red'
_exptl_crystal_colour_lustre clear
_exptl_crystal_colour_primary red
_exptl_crystal_density_diffrn 1.632
_exptl_crystal_description block
_exptl_crystal_F_000 1256
_exptl_crystal_size_max 0.22
_exptl_crystal_size_mid 0.22
_exptl_crystal_size_min 0.18
_refine_diff_density_max 0.490
_refine_diff_density_min -1.117
_refine_diff_density_rms 0.119
_refine_ls_extinction_method none
_refine_ls_goodness_of_fit_ref 1.036
_refine_ls_hydrogen_treatment constr
_refine_ls_matrix_type full
_refine_ls_number_parameters 629
_refine_ls_number_reflns 9914
_refine_ls_number_restraints 0
_refine_ls_restrained_S_all 1.036
_refine_ls_R_factor_all 0.0511
_refine_ls_R_factor_gt 0.0429
_refine_ls_shift/su_max 0.003
_refine_ls_shift/su_mean 0.000
_refine_ls_structure_factor_coef Fsqd
_refine_ls_weighting_details
;
 w=1/[\s^2^(Fo^2^)+(0.0379P)^2^+4.2723P]
 where P=(Fo^2^+2Fc^2^)/3
;
_refine_ls_weighting_scheme calc
_refine_ls_wR_factor_gt 0.1029
_refine_ls_wR_factor_ref 0.1097
_reflns_Friedel_coverage 0.000
_reflns_number_gt 8523
_reflns_number_total 9914
_reflns_threshold_expression 'I > 2\s(I)'
_cod_data_source_file d0dt03165h2.cif
_cod_data_source_block soha097_p-1
_cod_database_code 7706267
_shelxl_version_number 2013-2
_shelx_space_group_comment
;
The symmetry employed for this shelxl refinement is uniquely defined
by the following loop, which should always be used as a source of
symmetry information in preference to the above space-group names.
They are only intended as comments.
;
_shelx_estimated_absorpt_t_max 0.857
_shelx_estimated_absorpt_t_min 0.829

loop_
_space_group_symop_operation_xyz
'x, y, z'
'-x, -y, -z'

loop_
_atom_site_label
_atom_site_type_symbol
_atom_site_fract_x
_atom_site_fract_y
_atom_site_fract_z
_atom_site_U_iso_or_equiv
_atom_site_adp_type
_atom_site_occupancy
_atom_site_site_symmetry_order
_atom_site_calc_flag
_atom_site_refinement_flags_posn
_atom_site_refinement_flags_adp
_atom_site_refinement_flags_occupancy
_atom_site_disorder_assembly
_atom_site_disorder_group
Rh1A Rh 0.57031(3) 0.51805(2) 0.29495(2) 0.02513(9) Uani 1 1 d . . . . .
S1A S 0.41618(12) 0.42896(6) 0.20553(5) 0.0320(2) Uani 1 1 d . . . . .
O1A O 0.5514(3) 0.59831(15) 0.20997(13) 0.0295(5) Uani 1 1 d . . . . .
N1A N 0.3746(4) 0.5997(2) 0.01727(17) 0.0353(7) Uani 1 1 d . . . . .
N2A N 0.7668(4) 0.47499(19) 0.24809(16) 0.0286(6) Uani 1 1 d . . . . .
N3A N 0.9463(4) 0.3944(2) 0.21317(17) 0.0340(7) Uani 1 1 d . . . . .
C1A C 0.4561(4) 0.6254(2) 0.0857(2) 0.0314(8) Uani 1 1 d . . . . .
C2A C 0.4710(4) 0.5722(2) 0.14421(19) 0.0273(7) Uani 1 1 d . . . . .
C3A C 0.3990(4) 0.4938(2) 0.1320(2) 0.0281(7) Uani 1 1 d . . . . .
C4A C 0.3150(5) 0.4713(3) 0.0606(2) 0.0366(9) Uani 1 1 d . . . . .
H4A H 0.2645 0.4189 0.0512 0.044 Uiso 1 1 calc R . . . .
C5A C 0.3061(5) 0.5244(3) 0.0051(2) 0.0418(10) Uani 1 1 d . . . . .
H5A H 0.2506 0.5083 -0.0432 0.050 Uiso 1 1 calc R . . . .
C6A C 0.5863(6) 0.6155(3) 0.3841(2) 0.0409(10) Uani 1 1 d . . . . .
C7A C 0.4328(5) 0.5802(3) 0.3691(2) 0.0441(11) Uani 1 1 d . . . . .
C8A C 0.4423(6) 0.4964(3) 0.3862(2) 0.0548(14) Uani 1 1 d . . . . .
C9A C 0.6023(7) 0.4800(3) 0.4077(2) 0.0481(12) Uani 1 1 d . . . . .
C10A C 0.6892(5) 0.5547(3) 0.4068(2) 0.0425(10) Uani 1 1 d . . . . .
C11A C 0.6261(10) 0.7024(3) 0.3715(3) 0.085(2) Uani 1 1 d . . . . .
H11A H 0.7324 0.7158 0.3949 0.127 Uiso 1 1 calc GR . . . .
H11B H 0.5549 0.7392 0.3943 0.127 Uiso 1 1 calc GR . . . .
H11C H 0.6170 0.7091 0.3171 0.127 Uiso 1 1 calc GR . . . .
C12A C 0.2888(8) 0.6266(6) 0.3426(3) 0.104(3) Uani 1 1 d . . . . .
H12A H 0.3118 0.6643 0.3051 0.156 Uiso 1 1 calc GR . . . .
H12B H 0.2550 0.6579 0.3859 0.156 Uiso 1 1 calc GR . . . .
H12C H 0.2064 0.5876 0.3199 0.156 Uiso 1 1 calc GR . . . .
C13A C 0.3097(10) 0.4355(5) 0.3820(3) 0.123(4) Uani 1 1 d . . . . .
H13A H 0.2232 0.4523 0.3460 0.185 Uiso 1 1 calc GR . . . .
H13B H 0.2768 0.4334 0.4321 0.185 Uiso 1 1 calc GR . . . .
H13C H 0.3429 0.3810 0.3652 0.185 Uiso 1 1 calc GR . . . .
C14A C 0.6659(12) 0.3997(4) 0.4324(3) 0.113(4) Uani 1 1 d . . . . .
H14A H 0.5978 0.3546 0.4080 0.170 Uiso 1 1 calc GR . . . .
H14B H 0.6719 0.3990 0.4874 0.170 Uiso 1 1 calc GR . . . .
H14C H 0.7696 0.3933 0.4178 0.170 Uiso 1 1 calc GR . . . .
C15A C 0.8618(6) 0.5661(5) 0.4258(3) 0.090(2) Uani 1 1 d . . . . .
H15A H 0.9113 0.5135 0.4175 0.135 Uiso 1 1 calc GR . . . .
H15B H 0.8875 0.5863 0.4790 0.135 Uiso 1 1 calc GR . . . .
H15C H 0.8989 0.6060 0.3935 0.135 Uiso 1 1 calc GR . . . .
C16A C 0.3647(6) 0.6532(3) -0.0462(2) 0.0529(12) Uani 1 1 d . . . . .
H16A H 0.3100 0.6236 -0.0918 0.079 Uiso 1 1 calc GR . . . .
H16B H 0.4692 0.6689 -0.0552 0.079 Uiso 1 1 calc GR . . . .
H16C H 0.3082 0.7026 -0.0339 0.079 Uiso 1 1 calc GR . . . .
C17A C 0.5247(5) 0.7104(2) 0.0988(2) 0.0402(9) Uani 1 1 d . . . . .
H17A H 0.5879 0.7206 0.0589 0.060 Uiso 1 1 calc GR . . . .
H17B H 0.5896 0.7161 0.1481 0.060 Uiso 1 1 calc GR . . . .
H17C H 0.4416 0.7501 0.0979 0.060 Uiso 1 1 calc GR . . . .
C18A C 0.8599(5) 0.5189(2) 0.2080(2) 0.0356(9) Uani 1 1 d . . . . .
H18A H 0.8480 0.5748 0.1973 0.043 Uiso 1 1 calc R . . . .
C19A C 0.8220(5) 0.4003(2) 0.25008(19) 0.0316(8) Uani 1 1 d . . . . .
H19A H 0.7799 0.3568 0.2742 0.038 Uiso 1 1 calc R . . . .
C20A C 0.9713(5) 0.4692(3) 0.1862(2) 0.0384(9) Uani 1 1 d . . . . .
H20A H 1.0511 0.4836 0.1579 0.046 Uiso 1 1 calc R . . . .
C21A C 1.0338(5) 0.3202(3) 0.2018(3) 0.0445(10) Uani 1 1 d . . . . .
H21A H 1.0109 0.2806 0.2379 0.067 Uiso 1 1 calc GR . . . .
H21B H 1.1447 0.3342 0.2099 0.067 Uiso 1 1 calc GR . . . .
H21C H 1.0045 0.2961 0.1501 0.067 Uiso 1 1 calc GR . . . .
Rh1B Rh 0.42698(3) 1.00439(2) 0.20974(2) 0.02392(8) Uani 1 1 d . . . . .
S1B S 0.57123(11) 0.90515(5) 0.27644(5) 0.02910(19) Uani 1 1 d . . . . .
O1B O 0.4531(3) 1.07024(16) 0.31388(13) 0.0321(6) Uani 1 1 d . . . . .
N1B N 0.6767(4) 1.0614(2) 0.49561(16) 0.0333(7) Uani 1 1 d . . . . .
N2B N 0.2241(4) 0.95480(19) 0.24216(16) 0.0297(7) Uani 1 1 d . . . . .
N3B N 0.0367(4) 0.8702(2) 0.26074(18) 0.0372(8) Uani 1 1 d . . . . .
C1B C 0.5822(4) 1.0905(2) 0.43734(19) 0.0294(8) Uani 1 1 d . . . . .
C2B C 0.5459(4) 1.0415(2) 0.36913(19) 0.0282(7) Uani 1 1 d . . . . .
C3B C 0.6132(4) 0.9634(2) 0.36244(19) 0.0276(7) Uani 1 1 d . . . . .
C4B C 0.7098(5) 0.9371(2) 0.4248(2) 0.0343(8) Uani 1 1 d . . . . .
H4B H 0.7545 0.8845 0.4217 0.041 Uiso 1 1 calc R . . . .
C5B C 0.7403(5) 0.9866(3) 0.4901(2) 0.0374(9) Uani 1 1 d . . . . .
H5B H 0.8065 0.9684 0.5320 0.045 Uiso 1 1 calc R . . . .
C6B C 0.4285(5) 1.1140(2) 0.1486(2) 0.0345(8) Uani 1 1 d . . . . .
C7B C 0.5759(5) 1.0746(2) 0.1515(2) 0.0321(8) Uani 1 1 d . . . . .
C8B C 0.5480(4) 0.9950(2) 0.11268(19) 0.0290(8) Uani 1 1 d . . . . .
C9B C 0.3865(5) 0.9838(2) 0.08890(19) 0.0296(8) Uani 1 1 d . . . . .
C10B C 0.3120(4) 1.0590(2) 0.1099(2) 0.0312(8) Uani 1 1 d . . . . .
C11B C 0.4048(7) 1.1986(3) 0.1828(3) 0.0560(13) Uani 1 1 d . . . . .
H11D H 0.2948 1.2055 0.1869 0.084 Uiso 1 1 calc GR . . . .
H11E H 0.4390 1.2395 0.1506 0.084 Uiso 1 1 calc GR . . . .
H11F H 0.4650 1.2060 0.2332 0.084 Uiso 1 1 calc GR . . . .
C12B C 0.7302(5) 1.1129(3) 0.1848(3) 0.0495(11) Uani 1 1 d . . . . .
H12D H 0.7185 1.1472 0.2306 0.074 Uiso 1 1 calc GR . . . .
H12E H 0.7690 1.1468 0.1479 0.074 Uiso 1 1 calc GR . . . .
H12F H 0.8037 1.0696 0.1974 0.074 Uiso 1 1 calc GR . . . .
C13B C 0.6700(5) 0.9335(3) 0.0996(2) 0.0411(10) Uani 1 1 d . . . . .
H13D H 0.7612 0.9447 0.1375 0.062 Uiso 1 1 calc GR . . . .
H13E H 0.6990 0.9378 0.0489 0.062 Uiso 1 1 calc GR . . . .
H13F H 0.6292 0.8780 0.1037 0.062 Uiso 1 1 calc GR . . . .
C14B C 0.3050(6) 0.9115(3) 0.0432(2) 0.0455(11) Uani 1 1 d . . . . .
H14D H 0.3763 0.8659 0.0411 0.068 Uiso 1 1 calc GR . . . .
H14E H 0.2696 0.9268 -0.0082 0.068 Uiso 1 1 calc GR . . . .
H14F H 0.2158 0.8945 0.0668 0.068 Uiso 1 1 calc GR . . . .
C15B C 0.1411(5) 1.0744(3) 0.0945(3) 0.0528(12) Uani 1 1 d . . . . .
H15D H 0.0828 1.0226 0.0944 0.079 Uiso 1 1 calc GR . . . .
H15E H 0.1174 1.0973 0.0452 0.079 Uiso 1 1 calc GR . . . .
H15F H 0.1121 1.1134 0.1340 0.079 Uiso 1 1 calc GR . . . .
C16B C 0.7172(6) 1.1133(3) 0.5669(2) 0.0457(11) Uani 1 1 d . . . . .
H16D H 0.7729 1.1631 0.5568 0.069 Uiso 1 1 calc GR . . . .
H16E H 0.7831 1.0827 0.6034 0.069 Uiso 1 1 calc GR . . . .
H16F H 0.6225 1.1285 0.5876 0.069 Uiso 1 1 calc GR . . . .
C17B C 0.5184(5) 1.1744(2) 0.4447(2) 0.0386(9) Uani 1 1 d . . . . .
H17D H 0.4625 1.1876 0.3959 0.058 Uiso 1 1 calc GR . . . .
H17E H 0.6033 1.2145 0.4602 0.058 Uiso 1 1 calc GR . . . .
H17F H 0.4474 1.1762 0.4827 0.058 Uiso 1 1 calc GR . . . .
C18B C 0.1733(5) 0.8774(2) 0.2350(2) 0.0340(8) Uani 1 1 d . . . . .
H18B H 0.2266 0.8329 0.2143 0.041 Uiso 1 1 calc R . . . .
C19B C 0.1139(5) 0.9990(3) 0.2749(2) 0.0354(8) Uani 1 1 d . . . . .
H19B H 0.1186 1.0565 0.2873 0.042 Uiso 1 1 calc R . . . .
C20B C -0.0016(5) 0.9473(3) 0.2864(2) 0.0417(10) Uani 1 1 d . . . . .
H20B H -0.0919 0.9616 0.3081 0.050 Uiso 1 1 calc R . . . .
C21B C -0.0497(6) 0.7929(3) 0.2642(3) 0.0551(12) Uani 1 1 d . . . . .
H21D H -0.0011 0.7483 0.2372 0.083 Uiso 1 1 calc GR . . . .
H21E H -0.1567 0.7982 0.2405 0.083 Uiso 1 1 calc GR . . . .
H21F H -0.0487 0.7808 0.3171 0.083 Uiso 1 1 calc GR . . . .
P1A P -0.02204(13) 0.72383(7) 0.03771(6) 0.0379(2) Uani 1 1 d . . . . .
F1A F -0.1813(3) 0.72828(17) -0.01800(15) 0.0520(6) Uani 1 1 d . . . . .
F2A F 0.1389(3) 0.72088(17) 0.09270(16) 0.0551(7) Uani 1 1 d . . . . .
F3A F 0.0158(3) 0.63973(16) -0.00680(17) 0.0573(7) Uani 1 1 d . . . . .
F4A F -0.0585(3) 0.80898(17) 0.08064(15) 0.0560(7) Uani 1 1 d . . . . .
F5A F 0.0634(3) 0.77352(16) -0.01970(15) 0.0505(6) Uani 1 1 d . . . . .
F6A F -0.1077(4) 0.6736(2) 0.09357(17) 0.0652(8) Uani 1 1 d . . . . .
P1B P 0.99694(14) 1.22294(7) 0.41421(7) 0.0423(3) Uani 1 1 d . . . . .
F1B F 1.1532(4) 1.2221(3) 0.4709(2) 0.1031(14) Uani 1 1 d . . . . .
F2B F 0.8388(4) 1.2257(2) 0.3585(2) 0.0837(11) Uani 1 1 d . . . . .
F3B F 0.9600(5) 1.1303(2) 0.4283(3) 0.1004(14) Uani 1 1 d . . . . .
F4B F 1.0308(4) 1.31572(17) 0.39962(18) 0.0635(8) Uani 1 1 d . . . . .
F5B F 1.0847(5) 1.1938(2) 0.3454(2) 0.0824(11) Uani 1 1 d . . . . .
F6B F 0.9094(4) 1.2537(2) 0.48320(18) 0.0690(9) Uani 1 1 d . . . . .

loop_
_atom_site_aniso_label
_atom_site_aniso_U_11
_atom_site_aniso_U_22
_atom_site_aniso_U_33
_atom_site_aniso_U_23
_atom_site_aniso_U_13
_atom_site_aniso_U_12
Rh1A 0.03044(16) 0.02638(15) 0.01899(14) 0.00095(10) 0.00520(11) 0.00121(11)
S1A 0.0377(5) 0.0293(4) 0.0287(4) -0.0006(3) 0.0054(4) -0.0063(4)
O1A 0.0371(15) 0.0272(12) 0.0234(12) 0.0018(10) 0.0019(10) -0.0024(11)
N1A 0.0324(18) 0.050(2) 0.0241(15) 0.0052(14) 0.0048(13) 0.0151(15)
N2A 0.0284(17) 0.0348(16) 0.0233(14) 0.0014(12) 0.0066(12) 0.0004(13)
N3A 0.0350(18) 0.0409(18) 0.0251(15) -0.0024(13) 0.0027(13) 0.0032(14)
C1A 0.028(2) 0.040(2) 0.0284(18) 0.0071(15) 0.0072(15) 0.0094(16)
C2A 0.0284(19) 0.0322(18) 0.0216(16) 0.0005(13) 0.0042(14) 0.0055(15)
C3A 0.0229(18) 0.0346(19) 0.0269(17) -0.0011(14) 0.0057(14) 0.0025(14)
C4A 0.033(2) 0.044(2) 0.0304(19) -0.0088(16) 0.0007(16) 0.0044(17)
C5A 0.037(2) 0.062(3) 0.0239(19) -0.0068(18) -0.0015(16) 0.013(2)
C6A 0.059(3) 0.039(2) 0.0249(18) -0.0075(16) 0.0105(18) -0.0003(19)
C7A 0.037(2) 0.069(3) 0.0274(19) -0.0049(19) 0.0081(17) 0.019(2)
C8A 0.068(3) 0.070(3) 0.028(2) -0.016(2) 0.027(2) -0.033(3)
C9A 0.087(4) 0.041(2) 0.0207(18) 0.0051(16) 0.019(2) 0.022(2)
C10A 0.041(2) 0.064(3) 0.0207(18) -0.0083(17) 0.0040(16) 0.007(2)
C11A 0.161(7) 0.042(3) 0.054(3) -0.009(2) 0.032(4) -0.015(4)
C12A 0.073(4) 0.183(8) 0.053(3) -0.016(4) 0.002(3) 0.075(5)
C13A 0.151(7) 0.167(8) 0.054(4) -0.040(4) 0.061(4) -0.115(6)
C14A 0.254(11) 0.063(4) 0.036(3) 0.024(3) 0.049(4) 0.074(5)
C15A 0.040(3) 0.185(8) 0.039(3) -0.025(4) -0.004(2) 0.007(4)
C16A 0.056(3) 0.077(3) 0.029(2) 0.016(2) 0.0083(19) 0.027(3)
C17A 0.039(2) 0.038(2) 0.046(2) 0.0146(18) 0.0083(18) 0.0048(18)
C18A 0.035(2) 0.039(2) 0.035(2) 0.0057(16) 0.0083(16) -0.0031(17)
C19A 0.035(2) 0.037(2) 0.0233(17) 0.0009(14) 0.0060(15) 0.0016(16)
C20A 0.030(2) 0.050(2) 0.037(2) 0.0055(17) 0.0103(16) -0.0050(18)
C21A 0.039(2) 0.047(2) 0.047(2) -0.0054(19) 0.0099(19) 0.0100(19)
Rh1B 0.02488(16) 0.02644(15) 0.02065(14) 0.00280(10) 0.00315(10) 0.00227(11)
S1B 0.0314(5) 0.0308(4) 0.0255(4) 0.0041(3) 0.0035(3) 0.0063(4)
O1B 0.0363(15) 0.0337(13) 0.0244(12) -0.0013(10) -0.0020(11) 0.0088(11)
N1B 0.0353(18) 0.0428(18) 0.0218(15) 0.0050(13) 0.0034(13) -0.0070(14)
N2B 0.0273(17) 0.0406(17) 0.0224(14) 0.0055(12) 0.0058(12) 0.0011(13)
N3B 0.0290(18) 0.050(2) 0.0336(17) 0.0097(14) 0.0044(13) -0.0055(15)
C1B 0.029(2) 0.0358(19) 0.0238(17) 0.0024(14) 0.0057(14) -0.0043(15)
C2B 0.0265(19) 0.0364(19) 0.0224(16) 0.0058(14) 0.0045(14) 0.0008(15)
C3B 0.0267(19) 0.0342(18) 0.0226(16) 0.0056(14) 0.0046(14) -0.0002(15)
C4B 0.037(2) 0.035(2) 0.0318(19) 0.0102(15) 0.0034(16) 0.0029(16)
C5B 0.035(2) 0.050(2) 0.0276(19) 0.0114(17) -0.0010(16) -0.0008(18)
C6B 0.046(2) 0.0274(18) 0.0324(19) 0.0094(15) 0.0111(17) 0.0037(16)
C7B 0.035(2) 0.0352(19) 0.0262(18) 0.0041(15) 0.0033(15) -0.0050(16)
C8B 0.037(2) 0.0301(18) 0.0223(17) 0.0067(13) 0.0095(14) 0.0018(15)
C9B 0.038(2) 0.0322(18) 0.0184(16) 0.0059(13) 0.0021(14) -0.0030(16)
C10B 0.030(2) 0.040(2) 0.0251(17) 0.0115(15) 0.0036(14) 0.0065(16)
C11B 0.084(4) 0.032(2) 0.054(3) 0.0005(19) 0.016(3) 0.013(2)
C12B 0.045(3) 0.060(3) 0.041(2) 0.004(2) 0.0009(19) -0.020(2)
C13B 0.047(3) 0.046(2) 0.035(2) 0.0082(17) 0.0163(18) 0.0165(19)
C14B 0.057(3) 0.043(2) 0.033(2) 0.0039(17) -0.0044(19) -0.014(2)
C15B 0.038(3) 0.075(3) 0.048(3) 0.024(2) 0.003(2) 0.016(2)
C16B 0.054(3) 0.058(3) 0.0220(19) -0.0024(18) -0.0019(17) -0.014(2)
C17B 0.045(2) 0.037(2) 0.032(2) -0.0052(16) 0.0023(17) -0.0011(18)
C18B 0.033(2) 0.040(2) 0.0297(19) 0.0046(15) 0.0066(15) -0.0027(16)
C19B 0.031(2) 0.043(2) 0.035(2) 0.0066(16) 0.0097(16) 0.0087(17)
C20B 0.032(2) 0.056(3) 0.040(2) 0.0109(19) 0.0124(17) 0.0077(19)
C21B 0.045(3) 0.060(3) 0.061(3) 0.010(2) 0.012(2) -0.017(2)
P1A 0.0318(6) 0.0372(5) 0.0439(6) -0.0010(4) 0.0043(4) 0.0027(4)
F1A 0.0380(15) 0.0586(16) 0.0561(16) 0.0017(13) -0.0045(12) 0.0000(12)
F2A 0.0375(15) 0.0629(17) 0.0603(17) -0.0029(13) -0.0067(12) 0.0086(12)
F3A 0.0517(17) 0.0383(13) 0.0785(19) -0.0152(13) 0.0061(14) 0.0010(12)
F4A 0.0581(18) 0.0553(16) 0.0526(15) -0.0140(12) 0.0082(13) 0.0167(13)
F5A 0.0491(16) 0.0497(15) 0.0539(15) -0.0022(12) 0.0152(12) -0.0058(12)
F6A 0.0554(18) 0.077(2) 0.0694(19) 0.0296(16) 0.0180(15) 0.0022(15)
P1B 0.0384(6) 0.0417(6) 0.0478(6) 0.0083(5) 0.0061(5) 0.0032(5)
F1B 0.048(2) 0.165(4) 0.093(3) 0.024(3) -0.0129(18) 0.025(2)
F2B 0.065(2) 0.085(2) 0.088(2) -0.0159(19) -0.0240(18) 0.0011(18)
F3B 0.112(3) 0.0480(18) 0.155(4) 0.031(2) 0.054(3) 0.0072(19)
F4B 0.074(2) 0.0457(15) 0.0735(19) 0.0005(13) 0.0249(16) -0.0116(14)
F5B 0.105(3) 0.067(2) 0.085(2) -0.0017(17) 0.048(2) 0.0204(19)
F6B 0.070(2) 0.083(2) 0.0608(18) 0.0122(16) 0.0292(16) 0.0089(17)

loop_
_atom_type_symbol
_atom_type_description
_atom_type_scat_dispersion_real
_atom_type_scat_dispersion_imag
_atom_type_scat_source
C C 0.0033 0.0016 'International Tables Vol C Tables 4.2.6.8 and 6.1.1.4'
H H 0.0000 0.0000 'International Tables Vol C Tables 4.2.6.8 and 6.1.1.4'
F F 0.0171 0.0103 'International Tables Vol C Tables 4.2.6.8 and 6.1.1.4'
N N 0.0061 0.0033 'International Tables Vol C Tables 4.2.6.8 and 6.1.1.4'
O O 0.0106 0.0060 'International Tables Vol C Tables 4.2.6.8 and 6.1.1.4'
P P 0.1023 0.0942 'International Tables Vol C Tables 4.2.6.8 and 6.1.1.4'
Rh Rh -1.1178 0.9187 'International Tables Vol C Tables 4.2.6.8 and 6.1.1.4'
S S 0.1246 0.1234 'International Tables Vol C Tables 4.2.6.8 and 6.1.1.4'

loop_
_geom_angle_atom_site_label_1
_geom_angle_atom_site_label_2
_geom_angle_atom_site_label_3
_geom_angle
_geom_angle_site_symmetry_1
_geom_angle_site_symmetry_3
_geom_angle_publ_flag
O1A Rh1A S1A 84.67(7) . . ?
O1A Rh1A N2A 85.19(11) . . ?
O1A Rh1A C6A 93.51(13) . . ?
O1A Rh1A C7A 99.03(15) . . ?
O1A Rh1A C8A 134.67(19) . . ?
O1A Rh1A C9A 157.57(14) . . ?
O1A Rh1A C10A 121.05(15) . . ?
N2A Rh1A S1A 88.36(8) . . ?
N2A Rh1A C6A 122.26(15) . . ?
N2A Rh1A C7A 160.69(15) . . ?
N2A Rh1A C8A 140.14(19) . . ?
N2A Rh1A C9A 104.46(16) . . ?
N2A Rh1A C10A 96.78(14) . . ?
C6A Rh1A S1A 149.14(13) . . ?
C6A Rh1A C10A 37.54(17) . . ?
C7A Rh1A S1A 110.73(13) . . ?
C7A Rh1A C6A 39.04(18) . . ?
C7A Rh1A C8A 39.0(2) . . ?
C7A Rh1A C9A 65.43(17) . . ?
C7A Rh1A C10A 64.83(16) . . ?
C8A Rh1A S1A 95.11(12) . . ?
C8A Rh1A C6A 64.67(17) . . ?
C8A Rh1A C10A 64.94(17) . . ?
C9A Rh1A S1A 115.35(14) . . ?
C9A Rh1A C6A 64.16(16) . . ?
C9A Rh1A C8A 39.1(2) . . ?
C9A Rh1A C10A 38.74(19) . . ?
C10A Rh1A S1A 154.04(13) . . ?
C3A S1A Rh1A 97.02(12) . . ?
C2A O1A Rh1A 117.1(2) . . ?
C1A N1A C16A 120.2(4) . . ?
C5A N1A C1A 121.4(3) . . ?
C5A N1A C16A 118.4(4) . . ?
C18A N2A Rh1A 126.7(3) . . ?
C19A N2A Rh1A 126.8(3) . . ?
C19A N2A C18A 106.5(3) . . ?
C19A N3A C20A 107.6(3) . . ?
C19A N3A C21A 125.6(4) . . ?
C20A N3A C21A 126.7(4) . . ?
N1A C1A C2A 119.4(4) . . ?
N1A C1A C17A 120.3(3) . . ?
C2A C1A C17A 120.2(3) . . ?
O1A C2A C1A 118.3(3) . . ?
O1A C2A C3A 122.2(3) . . ?
C1A C2A C3A 119.4(3) . . ?
C2A C3A S1A 118.9(3) . . ?
C4A C3A S1A 122.6(3) . . ?
C4A C3A C2A 118.5(3) . . ?
C5A C4A C3A 120.0(4) . . ?
N1A C5A C4A 121.3(4) . . ?
C7A C6A Rh1A 69.0(2) . . ?
C7A C6A C11A 124.0(5) . . ?
C10A C6A Rh1A 71.4(2) . . ?
C10A C6A C7A 109.0(4) . . ?
C10A C6A C11A 126.9(5) . . ?
C11A C6A Rh1A 122.4(3) . . ?
C6A C7A Rh1A 72.0(2) . . ?
C6A C7A C12A 124.9(6) . . ?
C8A C7A Rh1A 71.2(2) . . ?
C8A C7A C6A 107.5(4) . . ?
C8A C7A C12A 127.6(6) . . ?
C12A C7A Rh1A 124.0(3) . . ?
C7A C8A Rh1A 69.8(2) . . ?
C7A C8A C9A 107.4(4) . . ?
C7A C8A C13A 126.8(6) . . ?
C9A C8A Rh1A 70.1(2) . . ?
C9A C8A C13A 125.8(6) . . ?
C13A C8A Rh1A 125.0(3) . . ?
C8A C9A Rh1A 70.7(2) . . ?
C8A C9A C14A 125.8(6) . . ?
C10A C9A Rh1A 71.8(2) . . ?
C10A C9A C8A 108.0(4) . . ?
C10A C9A C14A 126.1(6) . . ?
C14A C9A Rh1A 126.4(3) . . ?
C6A C10A Rh1A 71.1(2) . . ?
C6A C10A C9A 108.1(4) . . ?
C6A C10A C15A 125.6(5) . . ?
C9A C10A Rh1A 69.4(2) . . ?
C9A C10A C15A 126.3(5) . . ?
C15A C10A Rh1A 124.4(3) . . ?
C20A C18A N2A 108.8(4) . . ?
N2A C19A N3A 110.5(3) . . ?
C18A C20A N3A 106.5(4) . . ?
O1B Rh1B S1B 83.93(7) . . ?
O1B Rh1B N2B 85.68(11) . . ?
O1B Rh1B C6B 93.00(12) . . ?
O1B Rh1B C7B 100.48(13) . . ?
O1B Rh1B C8B 136.81(13) . . ?
O1B Rh1B C9B 157.61(12) . . ?
O1B Rh1B C10B 120.04(12) . . ?
N2B Rh1B S1B 89.26(9) . . ?
N2B Rh1B C6B 122.64(14) . . ?
N2B Rh1B C7B 160.51(14) . . ?
N2B Rh1B C8B 137.48(13) . . ?
N2B Rh1B C9B 102.37(13) . . ?
N2B Rh1B C10B 95.65(13) . . ?
C6B Rh1B S1B 147.72(12) . . ?
C6B Rh1B C10B 38.19(15) . . ?
C7B Rh1B S1B 109.67(11) . . ?
C7B Rh1B C6B 39.23(15) . . ?
C7B Rh1B C8B 39.03(14) . . ?
C7B Rh1B C9B 65.54(14) . . ?
C7B Rh1B C10B 65.20(15) . . ?
C8B Rh1B S1B 95.87(10) . . ?
C8B Rh1B C6B 64.92(14) . . ?
C8B Rh1B C10B 64.81(14) . . ?
C9B Rh1B S1B 116.66(10) . . ?
C9B Rh1B C6B 64.99(14) . . ?
C9B Rh1B C8B 38.64(15) . . ?
C9B Rh1B C10B 39.12(14) . . ?
C10B Rh1B S1B 155.77(10) . . ?
C3B S1B Rh1B 97.20(12) . . ?
C2B O1B Rh1B 117.8(2) . . ?
C1B N1B C16B 119.9(3) . . ?
C5B N1B C1B 122.0(3) . . ?
C5B N1B C16B 118.1(3) . . ?
C18B N2B Rh1B 128.6(3) . . ?
C18B N2B C19B 105.9(3) . . ?
C19B N2B Rh1B 125.5(3) . . ?
C18B N3B C20B 107.2(3) . . ?
C18B N3B C21B 125.5(4) . . ?
C20B N3B C21B 127.2(4) . . ?
N1B C1B C2B 119.8(3) . . ?
N1B C1B C17B 120.4(3) . . ?
C2B C1B C17B 119.8(3) . . ?
O1B C2B C1B 118.8(3) . . ?
O1B C2B C3B 122.4(3) . . ?
C1B C2B C3B 118.8(3) . . ?
C2B C3B S1B 118.0(3) . . ?
C4B C3B S1B 123.4(3) . . ?
C4B C3B C2B 118.6(3) . . ?
C5B C4B C3B 120.4(4) . . ?
N1B C5B C4B 120.5(4) . . ?
C7B C6B Rh1B 69.5(2) . . ?
C7B C6B C11B 124.8(4) . . ?
C10B C6B Rh1B 71.6(2) . . ?
C10B C6B C7B 108.7(3) . . ?
C10B C6B C11B 126.5(4) . . ?
C11B C6B Rh1B 123.7(3) . . ?
C6B C7B Rh1B 71.3(2) . . ?
C6B C7B C12B 125.8(4) . . ?
C8B C7B Rh1B 70.9(2) . . ?
C8B C7B C6B 107.1(3) . . ?
C8B C7B C12B 126.9(4) . . ?
C12B C7B Rh1B 126.0(3) . . ?
C7B C8B Rh1B 70.1(2) . . ?
C7B C8B C13B 125.5(4) . . ?
C9B C8B Rh1B 70.5(2) . . ?
C9B C8B C7B 108.7(3) . . ?
C9B C8B C13B 125.8(3) . . ?
C13B C8B Rh1B 125.2(3) . . ?
C8B C9B Rh1B 70.82(19) . . ?
C8B C9B C10B 107.9(3) . . ?
C8B C9B C14B 127.4(4) . . ?
C10B C9B Rh1B 71.8(2) . . ?
C10B C9B C14B 124.4(4) . . ?
C14B C9B Rh1B 127.6(3) . . ?
C6B C10B Rh1B 70.2(2) . . ?
C6B C10B C9B 107.5(3) . . ?
C6B C10B C15B 126.7(4) . . ?
C9B C10B Rh1B 69.11(19) . . ?
C9B C10B C15B 125.8(4) . . ?
C15B C10B Rh1B 125.1(3) . . ?
N2B C18B N3B 111.0(4) . . ?
C20B C19B N2B 109.1(4) . . ?
C19B C20B N3B 106.8(4) . . ?
F1A P1A F2A 178.85(18) . . ?
F1A P1A F5A 89.30(15) . . ?
F3A P1A F1A 89.79(15) . . ?
F3A P1A F2A 90.58(15) . . ?
F3A P1A F5A 89.21(15) . . ?
F4A P1A F1A 89.96(15) . . ?
F4A P1A F2A 89.66(15) . . ?
F4A P1A F3A 178.67(18) . . ?
F4A P1A F5A 89.48(15) . . ?
F5A P1A F2A 89.61(16) . . ?
F6A P1A F1A 90.17(16) . . ?
F6A P1A F2A 90.92(17) . . ?
F6A P1A F3A 90.10(17) . . ?
F6A P1A F4A 91.21(17) . . ?
F6A P1A F5A 179.13(17) . . ?
F1B P1B F2B 178.6(2) . . ?
F1B P1B F6B 89.2(2) . . ?
F2B P1B F6B 89.6(2) . . ?
F3B P1B F1B 90.6(3) . . ?
F3B P1B F2B 90.2(2) . . ?
F3B P1B F6B 90.5(2) . . ?
F4B P1B F1B 90.3(2) . . ?
F4B P1B F2B 88.9(2) . . ?
F4B P1B F3B 179.0(2) . . ?
F4B P1B F5B 89.87(18) . . ?
F4B P1B F6B 89.20(17) . . ?
F5B P1B F1B 90.7(2) . . ?
F5B P1B F2B 90.4(2) . . ?
F5B P1B F3B 90.4(2) . . ?
F5B P1B F6B 179.1(2) . . ?

loop_
_geom_bond_atom_site_label_1
_geom_bond_atom_site_label_2
_geom_bond_distance
_geom_bond_site_symmetry_2
_geom_bond_publ_flag
Rh1A S1A 2.3508(9) . ?
Rh1A O1A 2.066(2) . ?
Rh1A N2A 2.118(3) . ?
Rh1A C6A 2.164(4) . ?
Rh1A C7A 2.125(4) . ?
Rh1A C8A 2.144(4) . ?
Rh1A C9A 2.136(4) . ?
Rh1A C10A 2.168(4) . ?
S1A C3A 1.737(4) . ?
O1A C2A 1.326(4) . ?
N1A C1A 1.367(5) . ?
N1A C5A 1.350(6) . ?
N1A C16A 1.474(5) . ?
N2A C18A 1.379(5) . ?
N2A C19A 1.320(5) . ?
N3A C19A 1.346(5) . ?
N3A C20A 1.369(5) . ?
N3A C21A 1.460(5) . ?
C1A C2A 1.399(5) . ?
C1A C17A 1.493(6) . ?
C2A C3A 1.408(5) . ?
C3A C4A 1.407(5) . ?
C4A C5A 1.358(6) . ?
C6A C7A 1.434(7) . ?
C6A C10A 1.394(6) . ?
C6A C11A 1.495(7) . ?
C7A C8A 1.425(7) . ?
C7A C12A 1.516(7) . ?
C8A C9A 1.433(8) . ?
C8A C13A 1.505(7) . ?
C9A C10A 1.428(7) . ?
C9A C14A 1.504(7) . ?
C10A C15A 1.505(7) . ?
C18A C20A 1.357(6) . ?
Rh1B S1B 2.3586(9) . ?
Rh1B O1B 2.070(2) . ?
Rh1B N2B 2.103(3) . ?
Rh1B C6B 2.162(4) . ?
Rh1B C7B 2.138(4) . ?
Rh1B C8B 2.149(3) . ?
Rh1B C9B 2.146(3) . ?
Rh1B C10B 2.181(3) . ?
S1B C3B 1.745(4) . ?
O1B C2B 1.309(4) . ?
N1B C1B 1.356(5) . ?
N1B C5B 1.353(5) . ?
N1B C16B 1.480(5) . ?
N2B C18B 1.325(5) . ?
N2B C19B 1.381(5) . ?
N3B C18B 1.342(5) . ?
N3B C20B 1.373(6) . ?
N3B C21B 1.469(5) . ?
C1B C2B 1.409(5) . ?
C1B C17B 1.493(5) . ?
C2B C3B 1.417(5) . ?
C3B C4B 1.402(5) . ?
C4B C5B 1.369(5) . ?
C6B C7B 1.444(6) . ?
C6B C10B 1.421(6) . ?
C6B C11B 1.502(5) . ?
C7B C8B 1.433(5) . ?
C7B C12B 1.506(6) . ?
C8B C9B 1.421(5) . ?
C8B C13B 1.506(5) . ?
C9B C10B 1.449(5) . ?
C9B C14B 1.503(5) . ?
C10B C15B 1.508(6) . ?
C19B C20B 1.350(6) . ?
P1A F1A 1.604(3) . ?
P1A F2A 1.606(3) . ?
P1A F3A 1.602(3) . ?
P1A F4A 1.600(3) . ?
P1A F5A 1.604(3) . ?
P1A F6A 1.589(3) . ?
P1B F1B 1.587(4) . ?
P1B F2B 1.592(3) . ?
P1B F3B 1.586(3) . ?
P1B F4B 1.585(3) . ?
P1B F5B 1.586(3) . ?
P1B F6B 1.595(3) . ?

loop_
_geom_torsion_atom_site_label_1
_geom_torsion_atom_site_label_2
_geom_torsion_atom_site_label_3
_geom_torsion_atom_site_label_4
_geom_torsion
_geom_torsion_site_symmetry_1
_geom_torsion_site_symmetry_2
_geom_torsion_site_symmetry_3
_geom_torsion_site_symmetry_4
_geom_torsion_publ_flag
Rh1A S1A C3A C2A -0.6(3) . . . . ?
Rh1A S1A C3A C4A 179.8(3) . . . . ?
Rh1A O1A C2A C1A 179.9(2) . . . . ?
Rh1A O1A C2A C3A 0.8(4) . . . . ?
Rh1A N2A C18A C20A -178.7(3) . . . . ?
Rh1A N2A C19A N3A 178.7(2) . . . . ?
Rh1A C6A C7A C8A 62.8(3) . . . . ?
Rh1A C6A C7A C12A -119.3(4) . . . . ?
Rh1A C6A C10A C9A -59.8(3) . . . . ?
Rh1A C6A C10A C15A 119.3(4) . . . . ?
Rh1A C7A C8A C9A 60.3(3) . . . . ?
Rh1A C7A C8A C13A -119.2(4) . . . . ?
Rh1A C8A C9A C10A 62.5(3) . . . . ?
Rh1A C8A C9A C14A -121.5(4) . . . . ?
Rh1A C9A C10A C6A 60.9(3) . . . . ?
Rh1A C9A C10A C15A -118.3(4) . . . . ?
S1A C3A C4A C5A -179.7(3) . . . . ?
O1A C2A C3A S1A -0.1(5) . . . . ?
O1A C2A C3A C4A 179.6(3) . . . . ?
N1A C1A C2A O1A 179.6(3) . . . . ?
N1A C1A C2A C3A -1.4(5) . . . . ?
N2A C18A C20A N3A 0.0(4) . . . . ?
C1A N1A C5A C4A 0.2(6) . . . . ?
C1A C2A C3A S1A -179.1(3) . . . . ?
C1A C2A C3A C4A 0.6(5) . . . . ?
C2A C3A C4A C5A 0.7(6) . . . . ?
C3A C4A C5A N1A -1.1(6) . . . . ?
C5A N1A C1A C2A 1.0(5) . . . . ?
C5A N1A C1A C17A -177.2(4) . . . . ?
C6A C7A C8A Rh1A -63.3(3) . . . . ?
C6A C7A C8A C9A -2.9(4) . . . . ?
C6A C7A C8A C13A 177.5(4) . . . . ?
C7A C6A C10A Rh1A 59.0(3) . . . . ?
C7A C6A C10A C9A -0.9(4) . . . . ?
C7A C6A C10A C15A 178.3(4) . . . . ?
C7A C8A C9A Rh1A -60.1(3) . . . . ?
C7A C8A C9A C10A 2.4(4) . . . . ?
C7A C8A C9A C14A 178.4(4) . . . . ?
C8A C9A C10A Rh1A -61.8(3) . . . . ?
C8A C9A C10A C6A -1.0(4) . . . . ?
C8A C9A C10A C15A 179.9(4) . . . . ?
C10A C6A C7A Rh1A -60.4(3) . . . . ?
C10A C6A C7A C8A 2.4(4) . . . . ?
C10A C6A C7A C12A -179.7(4) . . . . ?
C11A C6A C7A Rh1A 115.7(4) . . . . ?
C11A C6A C7A C8A 178.5(4) . . . . ?
C11A C6A C7A C12A -3.6(7) . . . . ?
C11A C6A C10A Rh1A -117.1(4) . . . . ?
C11A C6A C10A C9A -176.9(4) . . . . ?
C11A C6A C10A C15A 2.3(7) . . . . ?
C12A C7A C8A Rh1A 118.9(5) . . . . ?
C12A C7A C8A C9A 179.2(4) . . . . ?
C12A C7A C8A C13A -0.4(7) . . . . ?
C13A C8A C9A Rh1A 119.5(4) . . . . ?
C13A C8A C9A C10A -178.0(4) . . . . ?
C13A C8A C9A C14A -2.0(7) . . . . ?
C14A C9A C10A Rh1A 122.2(4) . . . . ?
C14A C9A C10A C6A -176.9(4) . . . . ?
C14A C9A C10A C15A 3.9(7) . . . . ?
C16A N1A C1A C2A -176.7(3) . . . . ?
C16A N1A C1A C17A 5.1(5) . . . . ?
C16A N1A C5A C4A 178.0(4) . . . . ?
C17A C1A C2A O1A -2.2(5) . . . . ?
C17A C1A C2A C3A 176.8(3) . . . . ?
C18A N2A C19A N3A 0.1(4) . . . . ?
C19A N2A C18A C20A 0.0(4) . . . . ?
C19A N3A C20A C18A 0.0(4) . . . . ?
C20A N3A C19A N2A -0.1(4) . . . . ?
C21A N3A C19A N2A -177.9(3) . . . . ?
C21A N3A C20A C18A 177.8(4) . . . . ?
Rh1B S1B C3B C2B 4.8(3) . . . . ?
Rh1B S1B C3B C4B -175.1(3) . . . . ?
Rh1B O1B C2B C1B 171.4(3) . . . . ?
Rh1B O1B C2B C3B -7.5(5) . . . . ?
Rh1B N2B C18B N3B -178.4(2) . . . . ?
Rh1B N2B C19B C20B 178.7(3) . . . . ?
Rh1B C6B C7B C8B 62.2(2) . . . . ?
Rh1B C6B C7B C12B -121.3(4) . . . . ?
Rh1B C6B C10B C9B -59.3(2) . . . . ?
Rh1B C6B C10B C15B 119.5(4) . . . . ?
Rh1B C7B C8B C9B 60.2(2) . . . . ?
Rh1B C7B C8B C13B -119.7(4) . . . . ?
Rh1B C8B C9B C10B 62.6(2) . . . . ?
Rh1B C8B C9B C14B -123.2(4) . . . . ?
Rh1B C9B C10B C6B 60.0(2) . . . . ?
Rh1B C9B C10B C15B -118.9(4) . . . . ?
S1B C3B C4B C5B 178.7(3) . . . . ?
O1B C2B C3B S1B 0.9(5) . . . . ?
O1B C2B C3B C4B -179.2(3) . . . . ?
N1B C1B C2B O1B 179.2(3) . . . . ?
N1B C1B C2B C3B -1.8(5) . . . . ?
N2B C19B C20B N3B 0.0(5) . . . . ?
C1B N1B C5B C4B -0.4(6) . . . . ?
C1B C2B C3B S1B -178.1(3) . . . . ?
C1B C2B C3B C4B 1.8(5) . . . . ?
C2B C3B C4B C5B -1.2(6) . . . . ?
C3B C4B C5B N1B 0.5(6) . . . . ?
C5B N1B C1B C2B 1.1(6) . . . . ?
C5B N1B C1B C17B -178.0(4) . . . . ?
C6B C7B C8B Rh1B -62.5(2) . . . . ?
C6B C7B C8B C9B -2.3(4) . . . . ?
C6B C7B C8B C13B 177.8(3) . . . . ?
C7B C6B C10B Rh1B 59.9(3) . . . . ?
C7B C6B C10B C9B 0.6(4) . . . . ?
C7B C6B C10B C15B 179.4(4) . . . . ?
C7B C8B C9B Rh1B -59.9(2) . . . . ?
C7B C8B C9B C10B 2.6(4) . . . . ?
C7B C8B C9B C14B 176.9(3) . . . . ?
C8B C9B C10B Rh1B -62.0(2) . . . . ?
C8B C9B C10B C6B -2.0(4) . . . . ?
C8B C9B C10B C15B 179.2(4) . . . . ?
C10B C6B C7B Rh1B -61.2(3) . . . . ?
C10B C6B C7B C8B 1.0(4) . . . . ?
C10B C6B C7B C12B 177.4(4) . . . . ?
C11B C6B C7B Rh1B 117.5(4) . . . . ?
C11B C6B C7B C8B 179.8(4) . . . . ?
C11B C6B C7B C12B -3.8(6) . . . . ?
C11B C6B C10B Rh1B -118.8(4) . . . . ?
C11B C6B C10B C9B -178.1(4) . . . . ?
C11B C6B C10B C15B 0.7(6) . . . . ?
C12B C7B C8B Rh1B 121.1(4) . . . . ?
C12B C7B C8B C9B -178.6(4) . . . . ?
C12B C7B C8B C13B 1.5(6) . . . . ?
C13B C8B C9B Rh1B 120.0(4) . . . . ?
C13B C8B C9B C10B -177.5(3) . . . . ?
C13B C8B C9B C14B -3.2(6) . . . . ?
C14B C9B C10B Rh1B 123.6(4) . . . . ?
C14B C9B C10B C6B -176.5(3) . . . . ?
C14B C9B C10B C15B 4.7(6) . . . . ?
C16B N1B C1B C2B 178.9(4) . . . . ?
C16B N1B C1B C17B -0.2(5) . . . . ?
C16B N1B C5B C4B -178.3(4) . . . . ?
C17B C1B C2B O1B -1.6(5) . . . . ?
C17B C1B C2B C3B 177.3(3) . . . . ?
C18B N2B C19B C20B -0.3(4) . . . . ?
C18B N3B C20B C19B 0.3(5) . . . . ?
C19B N2B C18B N3B 0.5(4) . . . . ?
C20B N3B C18B N2B -0.5(4) . . . . ?
C21B N3B C18B N2B -177.4(4) . . . . ?
C21B N3B C20B C19B 177.2(4) . . . . ?
